data_9014124
loop_
_publ_author_name
'Topa, D.'
'Makovicky, E.'
'Ilinca, G.'
'Dittrich, H.'

_publ_section_title
;
 Cupromakopavonite, Cu8Ag3Pb4Bi19S38, a new mineral species, its crystal
 structure and the cupropavonite homologous series
;
_journal_name_full 'The Canadian Mineralogist'
_journal_page_first 295
_journal_page_last 312
_journal_paper_doi 10.3749/canmin.50.2.295
_journal_volume 50
_journal_year 2012
_chemical_compound_source 'the scheelite deposit Felbertal, Salzburg Province, Austria'
_chemical_formula_sum 'Ag1.621 Bi9.379 Cu4 Pb2 S19'
_chemical_name_mineral Cupromakopavonite
_space_group_IT_number 12
_symmetry_space_group_name_Hall '-C 2y'
_symmetry_space_group_name_H-M 'C 1 2/m 1'
_cell_angle_alpha 90
_cell_angle_beta 93.064
_cell_angle_gamma 90
_cell_length_a 13.3801
_cell_length_b 4.0007
_cell_length_c 31.083
_cell_formula_units_Z 2
_cell_volume 1661.487
_database_code_amcsd 0019215
_exptl_crystal_density_diffrn 6.822
_cod_original_formula_sum 'Cu4 Ag1.621 Pb2 Bi9.379 S19'
_cod_database_code 9014124

loop_
_space_group_symop_operation_xyz
x,y,z
1/2+x,1/2+y,z
x,-y,z
1/2+x,1/2-y,z
-x,y,-z
1/2-x,1/2+y,-z
-x,-y,-z
1/2-x,1/2-y,-z

loop_
_atom_site_aniso_label
_atom_site_aniso_U_11
_atom_site_aniso_U_22
_atom_site_aniso_U_33
_atom_site_aniso_U_12
_atom_site_aniso_U_13
_atom_site_aniso_U_23
Cu1 0.02300 0.02900 0.03500 0.00000 -0.00900 0.00000
Cu2 0.03000 0.01600 0.04100 0.00000 -0.01000 0.00000
Ag 0.03000 0.04100 0.03100 0.00000 -0.00200 0.00000
Pb 0.03490 0.01790 0.03760 0.00000 0.00800 0.00000
Bi 0.03000 0.04100 0.03100 0.00000 -0.00200 0.00000
Bi1 0.01590 0.01180 0.01370 0.00000 0.00130 0.00000
Bi2 0.01580 0.01170 0.01260 0.00000 0.00220 0.00000
Bi3 0.01950 0.02100 0.01330 0.00000 -0.00310 0.00000
Bi4 0.02460 0.02040 0.01700 0.00000 0.00190 0.00000
Ag4 0.02460 0.02040 0.01700 0.00000 0.00190 0.00000
Bi5 0.02080 0.01790 0.02180 0.00000 -0.00030 0.00000
Ag5 0.02080 0.01790 0.02180 0.00000 -0.00030 0.00000
S1 0.01700 0.01700 0.01500 0.00000 0.00400 0.00000
S2 0.01900 0.01400 0.03400 0.00000 -0.00400 0.00000
S3 0.01500 0.01500 0.00700 0.00000 0.00000 0.00000
S4 0.01900 0.01500 0.01000 0.00000 0.00400 0.00000
S5 0.01200 0.01400 0.01500 0.00000 -0.00100 0.00000
S6 0.01400 0.01100 0.01200 0.00000 -0.00100 0.00000
S7 0.01700 0.01300 0.02000 0.00000 0.00200 0.00000
S8 0.01800 0.01600 0.01600 0.00000 -0.00100 0.00000
S9 0.01900 0.01500 0.03600 0.00000 -0.00400 0.00000
S10 0.02200 0.01900 0.02000 0.00000 0.00000 0.00000

loop_
_atom_site_label
_atom_site_fract_x
_atom_site_fract_y
_atom_site_fract_z
_atom_site_occupancy
_atom_site_U_iso_or_equiv
Cu1 0.05660 0.00000 0.22570 1.00000 0.02950
Cu2 0.48850 0.00000 0.71340 1.00000 0.02940
Ag 0.00000 0.00000 0.00000 0.93700 0.03400
Pb 0.28681 0.00000 0.33522 1.00000 0.02990
Bi 0.00000 0.00000 0.00000 0.06300 0.03400
Bi1 0.27808 0.00000 0.05767 1.00000 0.01380
Bi2 0.44173 0.00000 0.88385 1.00000 0.01330
Bi3 0.18026 0.00000 0.78873 1.00000 0.01810
Bi4 0.42586 0.00000 0.58778 0.80300 0.02070
Ag4 0.42586 0.00000 0.58778 0.19700 0.02070
Bi5 0.14238 0.00000 0.53161 0.85500 0.02020
Ag5 0.14238 0.00000 0.53161 0.14500 0.02020
S1 0.35370 0.00000 0.97120 1.00000 0.01600
S2 0.07420 0.00000 0.92150 1.00000 0.02300
S3 0.19770 0.00000 0.13650 1.00000 0.01220
S4 0.49060 0.00000 0.19400 1.00000 0.01420
S5 0.21940 0.00000 0.24820 1.00000 0.01370
S6 0.07450 0.00000 0.71700 1.00000 0.01220
S7 0.35530 0.00000 0.66530 1.00000 0.01660
S8 0.06110 0.00000 0.60650 1.00000 0.01700
S9 0.22450 0.00000 0.44030 1.00000 0.02300
S10 0.50000 0.00000 0.50000 1.00000 0.02000

loop_
_cod_related_entry_id
_cod_related_entry_database
_cod_related_entry_code
1 AMCSD 0019215
